data_7109179
loop_
_publ_author_name
'Dinesh C. Aluthge'
'Brian O. Patricka'
'Parisa Mehrkhodavandi'

_publ_section_title
;
 A highly active and site selective indium catalyst for lactide
 polymerization
;
_journal_name_full Chem.Commun.
_journal_page_first 4295
_journal_paper_doi 10.1039/c2cc33519k
_journal_volume 49
_journal_year 2013
_chemical_formula_sum 'C100 H162 In2 N4 O6'
_chemical_formula_weight 1745.98
_chemical_name_systematic
;
?
;
_space_group_IT_number 15
_symmetry_cell_setting monoclinic
_symmetry_space_group_name_Hall '-C 2yc'
_symmetry_space_group_name_H-M 'C 1 2/c 1'
_atom_sites_solution_hydrogens geom
_atom_sites_solution_primary direct
_atom_sites_solution_secondary difmap
_audit_creation_method SHELXL-97
_cell_angle_alpha 90.00
_cell_angle_beta 110.009(3)
_cell_angle_gamma 90.00
_cell_formula_units_Z 4
_cell_length_a 29.0584(14)
_cell_length_b 17.6316(9)
_cell_length_c 20.2917(11)
_cell_measurement_reflns_used 9614
_cell_measurement_temperature 100.0(1)
_cell_measurement_theta_max 22.47
_cell_measurement_theta_min 2.42
_cell_volume 9768.8(9)
_computing_structure_refinement 'SHELXL-97 (Sheldrick, 2008)'
_diffrn_ambient_temperature 100.0(1)
_diffrn_measured_fraction_theta_full 0.989
_diffrn_measured_fraction_theta_max 0.989
_diffrn_measurement_device_type 'Bruker X8 APEX II'
_diffrn_measurement_method 'area detector'
_diffrn_radiation_monochromator graphite
_diffrn_radiation_source 'fine-focus sealed tube'
_diffrn_radiation_type MoK\a
_diffrn_radiation_wavelength 0.71073
_diffrn_reflns_av_R_equivalents 0.141
_diffrn_reflns_av_sigmaI/netI 0.0830
_diffrn_reflns_limit_h_max 29
_diffrn_reflns_limit_h_min -31
_diffrn_reflns_limit_k_max 18
_diffrn_reflns_limit_k_min 0
_diffrn_reflns_limit_l_max 21
_diffrn_reflns_limit_l_min 0
_diffrn_reflns_number 6331
_diffrn_reflns_theta_full 22.64
_diffrn_reflns_theta_max 22.51
_diffrn_reflns_theta_min 1.37
_exptl_absorpt_coefficient_mu 0.523
_exptl_absorpt_correction_T_max 0.990
_exptl_absorpt_correction_T_min 0.374
_exptl_absorpt_correction_type multi-scan
_exptl_absorpt_process_details 'TWINABS (Sheldrick, 2008)'
_exptl_crystal_colour colourless
_exptl_crystal_density_diffrn 1.187
_exptl_crystal_density_method 'not measured'
_exptl_crystal_description needle
_exptl_crystal_F_000 3744
_exptl_crystal_size_max 0.42
_exptl_crystal_size_mid 0.10
_exptl_crystal_size_min 0.02
_refine_diff_density_max 1.536
_refine_diff_density_min -1.518
_refine_diff_density_rms 0.227
_refine_ls_extinction_coef 0.0033(2)
_refine_ls_extinction_expression Fc^*^=kFc[1+0.001xFc^2^\l^3^/sin(2\q)]^-1/4^
_refine_ls_extinction_method SHELXL
_refine_ls_goodness_of_fit_ref 1.105
_refine_ls_hydrogen_treatment mixed
_refine_ls_matrix_type full
_refine_ls_number_parameters 520
_refine_ls_number_reflns 6435
_refine_ls_number_restraints 0
_refine_ls_restrained_S_all 1.105
_refine_ls_R_factor_all 0.0940
_refine_ls_R_factor_gt 0.0626
_refine_ls_shift/su_max 0.001
_refine_ls_shift/su_mean 0.000
_refine_ls_structure_factor_coef Fsqd
_refine_ls_weighting_details 'calc w=1/[\s^2^(Fo^2^)+(0.0974P)^2^+0.0000P] where P=(Fo^2^+2Fc^2^)/3'
_refine_ls_weighting_scheme calc
_refine_ls_wR_factor_gt 0.1460
_refine_ls_wR_factor_ref 0.1798
_reflns_number_gt 4925
_reflns_number_total 6435
_reflns_threshold_expression >2\s(I)
_cod_data_source_file c2cc33519k.txt
_cod_data_source_block pm079
_cod_original_sg_symbol_H-M 'C 2/c'
_cod_database_code 7109179

loop_
_symmetry_equiv_pos_as_xyz
'x, y, z'
'-x, y, -z+1/2'
'x+1/2, y+1/2, z'
'-x+1/2, y+1/2, -z+1/2'
'-x, -y, -z'
'x, -y, z-1/2'
'-x+1/2, -y+1/2, -z'
'x+1/2, -y+1/2, z-1/2'

loop_
_atom_site_label
_atom_site_type_symbol
_atom_site_fract_x
_atom_site_fract_y
_atom_site_fract_z
_atom_site_U_iso_or_equiv
_atom_site_adp_type
_atom_site_occupancy
_atom_site_symmetry_multiplicity
_atom_site_calc_flag
_atom_site_refinement_flags
C1 C 0.4983(3) 0.7948(4) 0.4187(4) 0.0220(17) Uani 1 1 d .
C2 C 0.5353(3) 0.8344(4) 0.4730(4) 0.0239(19) Uani 1 1 d .
C3 C 0.5662(3) 0.7947(4) 0.5314(4) 0.0241(18) Uani 1 1 d .
H3 H 0.5906 0.8221 0.5668 0.029 Uiso 1 1 calc R
C4 C 0.5628(3) 0.7177(4) 0.5395(4) 0.028(2) Uani 1 1 d .
C5 C 0.5244(3) 0.6811(4) 0.4878(4) 0.0241(18) Uani 1 1 d .
H5 H 0.5201 0.6285 0.4940 0.029 Uiso 1 1 calc R
C6 C 0.4926(3) 0.7148(4) 0.4290(4) 0.0252(19) Uani 1 1 d .
C7 C 0.5438(3) 0.9152(4) 0.4737(4) 0.0207(19) Uani 1 1 d .
H7 H 0.5680 0.9344 0.5148 0.025 Uiso 1 1 calc R
C8 C 0.5362(3) 1.0463(4) 0.4379(4) 0.0251(19) Uani 1 1 d .
H8 H 0.5121 1.0700 0.4569 0.030 Uiso 1 1 calc R
C9 C 0.5868(3) 1.0639(4) 0.4893(4) 0.0254(19) Uani 1 1 d .
H9A H 0.6119 1.0390 0.4736 0.030 Uiso 1 1 calc R
H9B H 0.5900 1.0434 0.5360 0.030 Uiso 1 1 calc R
C10 C 0.5958(3) 1.1503(4) 0.4945(4) 0.030(2) Uani 1 1 d .
H10A H 0.5730 1.1744 0.5150 0.036 Uiso 1 1 calc R
H10B H 0.6296 1.1606 0.5260 0.036 Uiso 1 1 calc R
C11 C 0.5882(3) 1.1838(4) 0.4236(4) 0.027(2) Uani 1 1 d .
H11A H 0.6123 1.1618 0.4045 0.032 Uiso 1 1 calc R
H11B H 0.5938 1.2392 0.4283 0.032 Uiso 1 1 calc R
C12 C 0.5372(3) 1.1688(4) 0.3733(4) 0.027(2) Uani 1 1 d .
H12A H 0.5333 1.1916 0.3271 0.032 Uiso 1 1 calc R
H12B H 0.5129 1.1924 0.3912 0.032 Uiso 1 1 calc R
C13 C 0.5281(3) 1.0834(4) 0.3649(4) 0.0251(19) Uani 1 1 d .
H13 H 0.5528 1.0614 0.3461 0.030 Uiso 1 1 calc R
C14 C 0.4434(3) 1.1034(4) 0.2928(4) 0.0222(18) Uani 1 1 d .
H14 H 0.4507 1.1561 0.2953 0.027 Uiso 1 1 calc R
C15 C 0.3931(3) 1.0814(4) 0.2593(4) 0.0207(18) Uani 1 1 d .
C16 C 0.3608(3) 1.1374(4) 0.2178(4) 0.0252(19) Uani 1 1 d .
H16 H 0.3740 1.1851 0.2117 0.030 Uiso 1 1 calc R
C17 C 0.3120(3) 1.1255(4) 0.1866(4) 0.0229(19) Uani 1 1 d .
C18 C 0.2941(3) 1.0559(4) 0.2025(4) 0.027(2) Uani 1 1 d .
H18 H 0.2599 1.0471 0.1826 0.032 Uiso 1 1 calc R
C19 C 0.3222(3) 0.9997(4) 0.2445(5) 0.0215(19) Uani 1 1 d .
C20 C 0.3737(3) 1.0108(4) 0.2711(5) 0.0227(19) Uani 1 1 d .
C21 C 0.5978(3) 0.6735(4) 0.6010(4) 0.032(2) Uani 1 1 d .
C22 C 0.6408(3) 0.7210(5) 0.6445(5) 0.047(3) Uani 1 1 d .
H22A H 0.6288 0.7651 0.6632 0.071 Uiso 1 1 calc R
H22B H 0.6594 0.7381 0.6151 0.071 Uiso 1 1 calc R
H22C H 0.6620 0.6904 0.6834 0.071 Uiso 1 1 calc R
C23 C 0.5709(4) 0.6433(6) 0.6485(6) 0.063(3) Uani 1 1 d .
H23A H 0.5411 0.6169 0.6200 0.095 Uiso 1 1 calc R
H23B H 0.5622 0.6857 0.6732 0.095 Uiso 1 1 calc R
H23C H 0.5922 0.6080 0.6828 0.095 Uiso 1 1 calc R
C24 C 0.6183(4) 0.6049(5) 0.5723(5) 0.050(3) Uani 1 1 d .
H24A H 0.6348 0.6229 0.5405 0.075 Uiso 1 1 calc R
H24B H 0.5913 0.5710 0.5469 0.075 Uiso 1 1 calc R
H24C H 0.6418 0.5774 0.6115 0.075 Uiso 1 1 calc R
C25 C 0.4528(3) 0.6700(4) 0.3725(4) 0.027(2) Uani 1 1 d .
C26 C 0.4637(3) 0.6693(5) 0.3043(4) 0.036(2) Uani 1 1 d .
H26A H 0.4949 0.6435 0.3118 0.053 Uiso 1 1 calc R
H26B H 0.4657 0.7216 0.2890 0.053 Uiso 1 1 calc R
H26C H 0.4374 0.6425 0.2681 0.053 Uiso 1 1 calc R
C27 C 0.4021(3) 0.7036(4) 0.3609(4) 0.029(2) Uani 1 1 d .
H27A H 0.4012 0.7562 0.3451 0.044 Uiso 1 1 calc R
H27B H 0.3953 0.7021 0.4050 0.044 Uiso 1 1 calc R
H27C H 0.3773 0.6739 0.3253 0.044 Uiso 1 1 calc R
C28 C 0.4501(3) 0.5863(4) 0.3943(5) 0.035(2) Uani 1 1 d .
H28A H 0.4423 0.5846 0.4376 0.053 Uiso 1 1 calc R
H28B H 0.4818 0.5617 0.4021 0.053 Uiso 1 1 calc R
H28C H 0.4246 0.5597 0.3569 0.053 Uiso 1 1 calc R
C29 C 0.2762(3) 1.1820(4) 0.1378(4) 0.028(2) Uani 1 1 d .
C30 C 0.3007(3) 1.2600(5) 0.1369(5) 0.037(2) Uani 1 1 d .
H30A H 0.2762 1.2957 0.1081 0.056 Uiso 1 1 calc R
H30B H 0.3270 1.2540 0.1173 0.056 Uiso 1 1 calc R
H30C H 0.3145 1.2795 0.1849 0.056 Uiso 1 1 calc R
C31 C 0.2326(3) 1.1967(5) 0.1630(5) 0.047(3) Uani 1 1 d .
H31A H 0.2140 1.1497 0.1600 0.070 Uiso 1 1 calc R
H31B H 0.2112 1.2355 0.1332 0.070 Uiso 1 1 calc R
H31C H 0.2448 1.2144 0.2117 0.070 Uiso 1 1 calc R
C32 C 0.2573(3) 1.1497(5) 0.0638(5) 0.046(3) Uani 1 1 d .
H32A H 0.2392 1.1028 0.0635 0.069 Uiso 1 1 calc R
H32B H 0.2850 1.1389 0.0481 0.069 Uiso 1 1 calc R
H32C H 0.2355 1.1867 0.0321 0.069 Uiso 1 1 calc R
C33 C 0.2975(3) 0.9284(4) 0.2607(4) 0.0246(19) Uani 1 1 d .
C34 C 0.2418(3) 0.9322(5) 0.2321(5) 0.041(2) Uani 1 1 d .
H34A H 0.2309 0.9790 0.2484 0.061 Uiso 1 1 calc R
H34B H 0.2283 0.8884 0.2490 0.061 Uiso 1 1 calc R
H34C H 0.2303 0.9318 0.1808 0.061 Uiso 1 1 calc R
C35 C 0.3131(3) 0.9176(5) 0.3403(4) 0.033(2) Uani 1 1 d .
H35A H 0.2959 0.8738 0.3505 0.049 Uiso 1 1 calc R
H35B H 0.3049 0.9632 0.3615 0.049 Uiso 1 1 calc R
H35C H 0.3485 0.9089 0.3597 0.049 Uiso 1 1 calc R
C36 C 0.3132(3) 0.8578(4) 0.2296(5) 0.034(2) Uani 1 1 d .
H36A H 0.3046 0.8643 0.1788 0.051 Uiso 1 1 calc R
H36B H 0.2964 0.8131 0.2390 0.051 Uiso 1 1 calc R
H36C H 0.3487 0.8509 0.2511 0.051 Uiso 1 1 calc R
C37 C 0.4096(3) 0.8976(4) 0.1589(4) 0.0248(19) Uani 1 1 d .
H37A H 0.4056 0.9166 0.1113 0.030 Uiso 1 1 calc R
H37B H 0.3837 0.9208 0.1737 0.030 Uiso 1 1 calc R
C38 C 0.4033(3) 0.8112(4) 0.1562(5) 0.034(2) Uani 1 1 d .
H38A H 0.4049 0.7925 0.2024 0.051 Uiso 1 1 calc R
H38B H 0.4295 0.7878 0.1430 0.051 Uiso 1 1 calc R
H38C H 0.3715 0.7980 0.1214 0.051 Uiso 1 1 calc R
C39 C 0.3780(4) 0.5920(5) 0.5462(5) 0.049(3) Uani 1 1 d .
H39A H 0.3643 0.6412 0.5540 0.059 Uiso 1 1 calc R
H39B H 0.3702 0.5855 0.4950 0.059 Uiso 1 1 calc R
C40 C 0.4330(4) 0.5924(6) 0.5823(5) 0.056(3) Uani 1 1 d .
H40A H 0.4470 0.5467 0.5682 0.067 Uiso 1 1 calc R
H40B H 0.4468 0.6374 0.5667 0.067 Uiso 1 1 calc R
C41 C 0.4475(5) 0.5940(8) 0.6612(6) 0.080(4) Uani 1 1 d .
H41A H 0.4836 0.5908 0.6825 0.096 Uiso 1 1 calc R
H41B H 0.4369 0.6425 0.6759 0.096 Uiso 1 1 calc R
C42 C 0.4246(5) 0.5290(7) 0.6871(6) 0.069(3) Uani 1 1 d .
H42A H 0.4338 0.5322 0.7387 0.083 Uiso 1 1 calc R
H42B H 0.4372 0.4803 0.6756 0.083 Uiso 1 1 calc R
C43 C 0.3692(5) 0.5312(7) 0.6534(6) 0.065(3) Uani 1 1 d .
H43A H 0.3563 0.5780 0.6678 0.078 Uiso 1 1 calc R
H43B H 0.3547 0.4871 0.6694 0.078 Uiso 1 1 calc R
C44 C 0.3545(5) 0.5292(8) 0.5733(6) 0.073(4) Uani 1 1 d .
H44A H 0.3643 0.4798 0.5589 0.088 Uiso 1 1 calc R
H44B H 0.3185 0.5336 0.5520 0.088 Uiso 1 1 calc R
C45 C 0.2133(4) 0.4340(6) 0.5046(6) 0.053(3) Uani 1 1 d .
H45A H 0.2316 0.4802 0.5261 0.064 Uiso 1 1 calc R
H45B H 0.1878 0.4488 0.4599 0.064 Uiso 1 1 calc R
C46 C 0.2484(4) 0.3774(6) 0.4896(5) 0.052(3) Uani 1 1 d .
H46A H 0.2659 0.4024 0.4614 0.063 Uiso 1 1 calc R
H46B H 0.2295 0.3344 0.4621 0.063 Uiso 1 1 calc R
C47 C 0.2855(3) 0.3479(5) 0.5582(6) 0.051(3) Uani 1 1 d .
H47A H 0.3054 0.3072 0.5476 0.062 Uiso 1 1 calc R
H47B H 0.3079 0.3896 0.5818 0.062 Uiso 1 1 calc R
C48 C 0.2604(4) 0.3171(5) 0.6075(6) 0.054(3) Uani 1 1 d .
H48A H 0.2411 0.2715 0.5864 0.064 Uiso 1 1 calc R
H48B H 0.2855 0.3020 0.6525 0.064 Uiso 1 1 calc R
C49 C 0.2272(4) 0.3754(5) 0.6213(5) 0.052(3) Uani 1 1 d .
H49A H 0.2468 0.4195 0.6458 0.062 Uiso 1 1 calc R
H49B H 0.2105 0.3535 0.6520 0.062 Uiso 1 1 calc R
C50 C 0.1892(3) 0.4015(6) 0.5528(5) 0.049(3) Uani 1 1 d .
H50A H 0.1684 0.3580 0.5297 0.059 Uiso 1 1 calc R
H50B H 0.1679 0.4404 0.5627 0.059 Uiso 1 1 calc R
N1 N 0.5232(2) 0.9646(3) 0.4262(3) 0.0201(14) Uani 1 1 d .
N2 N 0.4792(2) 1.0570(3) 0.3196(4) 0.0238(16) Uani 1 1 d .
O1 O 0.46971(18) 0.8278(3) 0.3608(3) 0.0256(13) Uani 1 1 d .
O2 O 0.40223(17) 0.9559(3) 0.3093(3) 0.0222(12) Uani 1 1 d .
O3 O 0.45645(17) 0.9202(3) 0.2062(3) 0.0188(12) Uani 1 1 d .
In1 In 0.47555(2) 0.93206(3) 0.31633(3) 0.0197(2) Uani 1 1 d .

loop_
_atom_site_aniso_label
_atom_site_aniso_U_11
_atom_site_aniso_U_22
_atom_site_aniso_U_33
_atom_site_aniso_U_23
_atom_site_aniso_U_13
_atom_site_aniso_U_12
C1 0.017(4) 0.020(4) 0.030(5) -0.003(4) 0.009(4) 0.001(3)
C2 0.026(5) 0.015(4) 0.033(5) 0.005(4) 0.012(4) -0.002(3)
C3 0.028(4) 0.014(4) 0.025(4) -0.001(4) 0.002(4) 0.000(4)
C4 0.031(5) 0.022(5) 0.032(5) 0.006(4) 0.012(4) 0.006(4)
C5 0.032(5) 0.010(4) 0.031(5) -0.001(4) 0.011(4) 0.001(4)
C6 0.028(5) 0.012(4) 0.038(5) 0.003(4) 0.013(4) 0.005(3)
C7 0.015(4) 0.024(5) 0.022(4) -0.003(4) 0.005(3) -0.005(3)
C8 0.026(5) 0.013(4) 0.036(5) 0.000(4) 0.011(4) 0.009(3)
C9 0.027(5) 0.019(5) 0.029(5) -0.003(4) 0.008(4) -0.002(4)
C10 0.038(5) 0.016(4) 0.035(5) -0.001(4) 0.010(4) -0.007(4)
C11 0.023(5) 0.013(4) 0.040(5) -0.003(4) 0.005(4) -0.010(3)
C12 0.038(5) 0.008(4) 0.038(5) -0.001(4) 0.017(4) -0.004(3)
C13 0.030(5) 0.013(4) 0.034(5) 0.004(3) 0.013(4) 0.001(4)
C14 0.027(5) 0.016(4) 0.024(4) 0.004(4) 0.010(4) 0.011(4)
C15 0.023(5) 0.012(4) 0.031(5) -0.001(3) 0.014(4) -0.002(3)
C16 0.035(5) 0.012(4) 0.034(5) -0.006(4) 0.018(4) 0.001(4)
C17 0.030(5) 0.010(4) 0.026(5) 0.000(3) 0.006(4) 0.011(4)
C18 0.023(4) 0.022(5) 0.036(5) -0.008(4) 0.011(4) -0.001(4)
C19 0.020(5) 0.017(4) 0.027(5) -0.001(3) 0.007(4) 0.004(3)
C20 0.024(5) 0.011(4) 0.031(5) -0.001(4) 0.007(4) 0.003(3)
C21 0.040(5) 0.016(4) 0.033(5) 0.005(4) 0.006(4) 0.004(4)
C22 0.050(6) 0.026(5) 0.046(6) 0.005(5) -0.009(5) 0.009(4)
C23 0.084(8) 0.040(7) 0.062(7) 0.031(6) 0.020(6) 0.016(6)
C24 0.051(6) 0.020(5) 0.059(7) -0.004(5) -0.005(5) 0.018(5)
C25 0.029(5) 0.013(4) 0.040(5) 0.000(4) 0.012(4) -0.005(4)
C26 0.039(5) 0.020(4) 0.042(5) -0.006(4) 0.005(4) 0.004(4)
C27 0.029(5) 0.017(4) 0.034(5) -0.003(4) 0.001(4) -0.006(4)
C28 0.051(6) 0.012(4) 0.036(5) -0.002(4) 0.008(4) -0.005(4)
C29 0.024(4) 0.019(5) 0.038(5) 0.007(4) 0.008(4) 0.005(4)
C30 0.036(5) 0.025(5) 0.047(6) 0.009(4) 0.008(4) 0.010(4)
C31 0.030(5) 0.030(5) 0.078(7) 0.014(5) 0.017(5) 0.010(4)
C32 0.054(6) 0.029(5) 0.042(6) 0.001(5) 0.001(5) 0.006(5)
C33 0.027(5) 0.019(5) 0.029(5) 0.001(4) 0.011(4) -0.008(4)
C34 0.034(5) 0.040(6) 0.045(6) 0.006(5) 0.009(4) -0.007(4)
C35 0.032(5) 0.023(5) 0.046(6) -0.002(4) 0.017(4) -0.007(4)
C36 0.048(6) 0.016(4) 0.044(5) -0.002(4) 0.022(5) -0.010(4)
C37 0.026(5) 0.015(4) 0.033(5) 0.002(4) 0.009(4) -0.002(4)
C38 0.035(5) 0.026(5) 0.043(5) -0.009(4) 0.016(4) -0.008(4)
C39 0.058(7) 0.028(6) 0.058(7) -0.001(5) 0.014(5) -0.001(5)
C40 0.045(6) 0.066(8) 0.060(7) 0.020(6) 0.024(5) 0.017(5)
C41 0.071(8) 0.106(11) 0.065(8) -0.001(8) 0.024(7) -0.011(8)
C42 0.095(10) 0.066(8) 0.045(7) 0.008(6) 0.023(7) 0.025(7)
C43 0.090(10) 0.052(7) 0.057(7) 0.006(6) 0.033(7) -0.020(7)
C44 0.070(8) 0.075(9) 0.063(8) 0.019(7) 0.008(6) -0.022(7)
C45 0.042(6) 0.048(7) 0.056(7) 0.007(5) -0.001(5) 0.002(5)
C46 0.058(7) 0.043(7) 0.055(7) 0.000(5) 0.018(6) -0.007(5)
C47 0.045(6) 0.029(6) 0.082(8) -0.005(5) 0.025(6) 0.001(4)
C48 0.070(7) 0.026(6) 0.061(7) 0.006(5) 0.019(6) 0.001(5)
C49 0.064(7) 0.027(6) 0.063(7) -0.001(5) 0.021(6) -0.003(5)
C50 0.040(6) 0.038(6) 0.066(7) -0.009(5) 0.014(5) -0.010(5)
N1 0.024(3) 0.008(3) 0.029(4) 0.003(3) 0.011(3) 0.000(3)
N2 0.003(3) 0.020(4) 0.041(4) 0.001(3) -0.002(3) -0.003(3)
O1 0.019(3) 0.018(3) 0.032(3) 0.006(2) -0.002(3) -0.006(2)
O2 0.018(3) 0.012(3) 0.036(3) -0.003(2) 0.007(2) -0.001(2)
O3 0.011(3) 0.014(3) 0.027(3) 0.000(2) 0.001(2) -0.001(2)
In1 0.0218(4) 0.0076(3) 0.0278(4) 0.0008(3) 0.0061(3) -0.0002(2)

loop_
_atom_type_symbol
_atom_type_description
_atom_type_scat_dispersion_real
_atom_type_scat_dispersion_imag
_atom_type_scat_source
C C 0.0033 0.0016 'International Tables Vol C Tables 4.2.6.8 and 6.1.1.4'
H H 0.0000 0.0000 'International Tables Vol C Tables 4.2.6.8 and 6.1.1.4'
N N 0.0061 0.0033 'International Tables Vol C Tables 4.2.6.8 and 6.1.1.4'
O O 0.0106 0.0060 'International Tables Vol C Tables 4.2.6.8 and 6.1.1.4'
In In -0.7276 1.3100 'International Tables Vol C Tables 4.2.6.8 and 6.1.1.4'

loop_
_geom_angle_atom_site_label_1
_geom_angle_atom_site_label_2
_geom_angle_atom_site_label_3
_geom_angle
_geom_angle_site_symmetry_1
_geom_angle_site_symmetry_3
O1 C1 C2 123.3(7) . .
O1 C1 C6 119.4(7) . .
C2 C1 C6 117.3(7) . .
C3 C2 C1 120.1(7) . .
C3 C2 C7 115.1(7) . .
C1 C2 C7 124.8(7) . .
C4 C3 C2 122.7(7) . .
C4 C3 H3 118.6 . .
C2 C3 H3 118.6 . .
C3 C4 C5 116.0(7) . .
C3 C4 C21 123.1(7) . .
C5 C4 C21 120.9(7) . .
C6 C5 C4 125.4(7) . .
C6 C5 H5 117.3 . .
C4 C5 H5 117.3 . .
C5 C6 C1 118.3(7) . .
C5 C6 C25 122.5(7) . .
C1 C6 C25 119.2(7) . .
N1 C7 C2 128.8(7) . .
N1 C7 H7 115.6 . .
C2 C7 H7 115.6 . .
N1 C8 C9 116.2(6) . .
N1 C8 C13 107.9(6) . .
C9 C8 C13 111.3(7) . .
N1 C8 H8 107.0 . .
C9 C8 H8 107.0 . .
C13 C8 H8 107.0 . .
C8 C9 C10 110.5(6) . .
C8 C9 H9A 109.6 . .
C10 C9 H9A 109.6 . .
C8 C9 H9B 109.6 . .
C10 C9 H9B 109.6 . .
H9A C9 H9B 108.1 . .
C11 C10 C9 110.9(7) . .
C11 C10 H10A 109.5 . .
C9 C10 H10A 109.5 . .
C11 C10 H10B 109.5 . .
C9 C10 H10B 109.5 . .
H10A C10 H10B 108.1 . .
C10 C11 C12 111.6(7) . .
C10 C11 H11A 109.3 . .
C12 C11 H11A 109.3 . .
C10 C11 H11B 109.3 . .
C12 C11 H11B 109.3 . .
H11A C11 H11B 108.0 . .
C11 C12 C13 109.9(6) . .
C11 C12 H12A 109.7 . .
C13 C12 H12A 109.7 . .
C11 C12 H12B 109.7 . .
C13 C12 H12B 109.7 . .
H12A C12 H12B 108.2 . .
N2 C13 C12 118.2(6) . .
N2 C13 C8 105.1(6) . .
C12 C13 C8 110.1(7) . .
N2 C13 H13 107.7 . .
C12 C13 H13 107.7 . .
C8 C13 H13 107.7 . .
N2 C14 C15 124.9(7) . .
N2 C14 H14 117.6 . .
C15 C14 H14 117.6 . .
C20 C15 C16 119.4(7) . .
C20 C15 C14 123.7(7) . .
C16 C15 C14 116.6(7) . .
C17 C16 C15 122.7(7) . .
C17 C16 H16 118.7 . .
C15 C16 H16 118.7 . .
C16 C17 C18 115.8(7) . .
C16 C17 C29 124.8(7) . .
C18 C17 C29 119.3(7) . .
C19 C18 C17 125.4(7) . .
C19 C18 H18 117.3 . .
C17 C18 H18 117.3 . .
C18 C19 C20 117.4(7) . .
C18 C19 C33 120.0(7) . .
C20 C19 C33 122.6(7) . .
O2 C20 C15 122.0(7) . .
O2 C20 C19 119.0(7) . .
C15 C20 C19 118.9(7) . .
C22 C21 C4 112.4(7) . .
C22 C21 C23 108.9(8) . .
C4 C21 C23 110.6(7) . .
C22 C21 C24 107.7(7) . .
C4 C21 C24 109.0(7) . .
C23 C21 C24 108.1(7) . .
C21 C22 H22A 109.5 . .
C21 C22 H22B 109.5 . .
H22A C22 H22B 109.5 . .
C21 C22 H22C 109.5 . .
H22A C22 H22C 109.5 . .
H22B C22 H22C 109.5 . .
C21 C23 H23A 109.5 . .
C21 C23 H23B 109.5 . .
H23A C23 H23B 109.5 . .
C21 C23 H23C 109.5 . .
H23A C23 H23C 109.5 . .
H23B C23 H23C 109.5 . .
C21 C24 H24A 109.5 . .
C21 C24 H24B 109.5 . .
H24A C24 H24B 109.5 . .
C21 C24 H24C 109.5 . .
H24A C24 H24C 109.5 . .
H24B C24 H24C 109.5 . .
C26 C25 C27 110.7(7) . .
C26 C25 C6 110.1(6) . .
C27 C25 C6 110.8(6) . .
C26 C25 C28 107.3(7) . .
C27 C25 C28 105.9(6) . .
C6 C25 C28 112.0(7) . .
C25 C26 H26A 109.5 . .
C25 C26 H26B 109.5 . .
H26A C26 H26B 109.5 . .
C25 C26 H26C 109.5 . .
H26A C26 H26C 109.5 . .
H26B C26 H26C 109.5 . .
C25 C27 H27A 109.5 . .
C25 C27 H27B 109.5 . .
H27A C27 H27B 109.5 . .
C25 C27 H27C 109.5 . .
H27A C27 H27C 109.5 . .
H27B C27 H27C 109.5 . .
C25 C28 H28A 109.5 . .
C25 C28 H28B 109.5 . .
H28A C28 H28B 109.5 . .
C25 C28 H28C 109.5 . .
H28A C28 H28C 109.5 . .
H28B C28 H28C 109.5 . .
C32 C29 C17 109.4(7) . .
C32 C29 C31 109.3(7) . .
C17 C29 C31 110.4(7) . .
C32 C29 C30 109.4(7) . .
C17 C29 C30 111.7(7) . .
C31 C29 C30 106.6(7) . .
C29 C30 H30A 109.5 . .
C29 C30 H30B 109.5 . .
H30A C30 H30B 109.5 . .
C29 C30 H30C 109.5 . .
H30A C30 H30C 109.5 . .
H30B C30 H30C 109.5 . .
C29 C31 H31A 109.5 . .
C29 C31 H31B 109.5 . .
H31A C31 H31B 109.5 . .
C29 C31 H31C 109.5 . .
H31A C31 H31C 109.5 . .
H31B C31 H31C 109.5 . .
C29 C32 H32A 109.5 . .
C29 C32 H32B 109.5 . .
H32A C32 H32B 109.5 . .
C29 C32 H32C 109.5 . .
H32A C32 H32C 109.5 . .
H32B C32 H32C 109.5 . .
C34 C33 C35 107.3(7) . .
C34 C33 C36 107.9(7) . .
C35 C33 C36 108.1(7) . .
C34 C33 C19 113.3(7) . .
C35 C33 C19 109.6(6) . .
C36 C33 C19 110.5(6) . .
C33 C34 H34A 109.5 . .
C33 C34 H34B 109.5 . .
H34A C34 H34B 109.5 . .
C33 C34 H34C 109.5 . .
H34A C34 H34C 109.5 . .
H34B C34 H34C 109.5 . .
C33 C35 H35A 109.5 . .
C33 C35 H35B 109.5 . .
H35A C35 H35B 109.5 . .
C33 C35 H35C 109.5 . .
H35A C35 H35C 109.5 . .
H35B C35 H35C 109.5 . .
C33 C36 H36A 109.5 . .
C33 C36 H36B 109.5 . .
H36A C36 H36B 109.5 . .
C33 C36 H36C 109.5 . .
H36A C36 H36C 109.5 . .
H36B C36 H36C 109.5 . .
O3 C37 C38 112.1(6) . .
O3 C37 H37A 109.2 . .
C38 C37 H37A 109.2 . .
O3 C37 H37B 109.2 . .
C38 C37 H37B 109.2 . .
H37A C37 H37B 107.9 . .
C37 C38 H38A 109.5 . .
C37 C38 H38B 109.5 . .
H38A C38 H38B 109.5 . .
C37 C38 H38C 109.5 . .
H38A C38 H38C 109.5 . .
H38B C38 H38C 109.5 . .
C44 C39 C40 111.3(9) . .
C44 C39 H39A 109.4 . .
C40 C39 H39A 109.4 . .
C44 C39 H39B 109.4 . .
C40 C39 H39B 109.4 . .
H39A C39 H39B 108.0 . .
C41 C40 C39 112.3(9) . .
C41 C40 H40A 109.1 . .
C39 C40 H40A 109.1 . .
C41 C40 H40B 109.1 . .
C39 C40 H40B 109.1 . .
H40A C40 H40B 107.9 . .
C42 C41 C40 111.1(10) . .
C42 C41 H41A 109.4 . .
C40 C41 H41A 109.4 . .
C42 C41 H41B 109.4 . .
C40 C41 H41B 109.4 . .
H41A C41 H41B 108.0 . .
C41 C42 C43 110.4(10) . .
C41 C42 H42A 109.6 . .
C43 C42 H42A 109.6 . .
C41 C42 H42B 109.6 . .
C43 C42 H42B 109.6 . .
H42A C42 H42B 108.1 . .
C42 C43 C44 110.1(10) . .
C42 C43 H43A 109.6 . .
C44 C43 H43A 109.6 . .
C42 C43 H43B 109.6 . .
C44 C43 H43B 109.6 . .
H43A C43 H43B 108.2 . .
C39 C44 C43 112.1(10) . .
C39 C44 H44A 109.2 . .
C43 C44 H44A 109.2 . .
C39 C44 H44B 109.2 . .
C43 C44 H44B 109.2 . .
H44A C44 H44B 107.9 . .
C50 C45 C46 111.9(9) . .
C50 C45 H45A 109.2 . .
C46 C45 H45A 109.2 . .
C50 C45 H45B 109.2 . .
C46 C45 H45B 109.2 . .
H45A C45 H45B 107.9 . .
C45 C46 C47 110.6(8) . .
C45 C46 H46A 109.5 . .
C47 C46 H46A 109.5 . .
C45 C46 H46B 109.5 . .
C47 C46 H46B 109.5 . .
H46A C46 H46B 108.1 . .
C48 C47 C46 111.7(8) . .
C48 C47 H47A 109.3 . .
C46 C47 H47A 109.3 . .
C48 C47 H47B 109.3 . .
C46 C47 H47B 109.3 . .
H47A C47 H47B 107.9 . .
C49 C48 C47 111.1(8) . .
C49 C48 H48A 109.4 . .
C47 C48 H48A 109.4 . .
C49 C48 H48B 109.4 . .
C47 C48 H48B 109.4 . .
H48A C48 H48B 108.0 . .
C48 C49 C50 110.4(9) . .
C48 C49 H49A 109.6 . .
C50 C49 H49A 109.6 . .
C48 C49 H49B 109.6 . .
C50 C49 H49B 109.6 . .
H49A C49 H49B 108.1 . .
C45 C50 C49 110.9(8) . .
C45 C50 H50A 109.5 . .
C49 C50 H50A 109.5 . .
C45 C50 H50B 109.5 . .
C49 C50 H50B 109.5 . .
H50A C50 H50B 108.0 . .
C7 N1 C8 120.6(7) . .
C7 N1 In1 122.6(5) . .
C8 N1 In1 116.1(5) . .
C14 N2 C13 121.9(6) . .
C14 N2 In1 126.6(5) . .
C13 N2 In1 111.1(4) . .
C1 O1 In1 131.0(5) . .
C20 O2 In1 126.2(5) . .
C37 O3 In1 125.6(4) . .
C37 O3 In1 127.5(5) . 2_655
In1 O3 In1 106.34(19) . 2_655
O1 In1 O3 109.79(19) . .
O1 In1 O2 88.6(2) . .
O3 In1 O2 93.08(19) . .
O1 In1 O3 102.68(19) . 2_655
O3 In1 O3 72.5(2) . 2_655
O2 In1 O3 163.99(19) . 2_655
O1 In1 N2 151.6(2) . .
O3 In1 N2 97.1(2) . .
O2 In1 N2 80.9(2) . .
O3 In1 N2 93.7(2) 2_655 .
O1 In1 N1 84.8(2) . .
O3 In1 N1 156.4(2) . .
O2 In1 N1 106.1(2) . .
O3 In1 N1 86.5(2) 2_655 .
N2 In1 N1 73.1(2) . .

loop_
_geom_bond_atom_site_label_1
_geom_bond_atom_site_label_2
_geom_bond_distance
_geom_bond_site_symmetry_2
C1 O1 1.320(9) .
C1 C2 1.431(10) .
C1 C6 1.443(10) .
C2 C3 1.406(10) .
C2 C7 1.445(10) .
C3 C4 1.375(11) .
C3 H3 0.9500 .
C4 C5 1.400(11) .
C4 C21 1.528(11) .
C5 C6 1.370(11) .
C5 H5 0.9500 .
C6 C25 1.540(11) .
C7 N1 1.286(9) .
C7 H7 0.9500 .
C8 N1 1.487(9) .
C8 C9 1.516(11) .
C8 C13 1.560(11) .
C8 H8 1.0000 .
C9 C10 1.543(10) .
C9 H9A 0.9900 .
C9 H9B 0.9900 .
C10 C11 1.500(11) .
C10 H10A 0.9900 .
C10 H10B 0.9900 .
C11 C12 1.507(10) .
C11 H11A 0.9900 .
C11 H11B 0.9900 .
C12 C13 1.528(10) .
C12 H12A 0.9900 .
C12 H12B 0.9900 .
C13 N2 1.477(10) .
C13 H13 1.0000 .
C14 N2 1.290(9) .
C14 C15 1.439(10) .
C14 H14 0.9500 .
C15 C20 1.419(10) .
C15 C16 1.422(11) .
C16 C17 1.357(11) .
C16 H16 0.9500 .
C17 C18 1.413(11) .
C17 C29 1.533(10) .
C18 C19 1.377(11) .
C18 H18 0.9500 .
C19 C20 1.420(11) .
C19 C33 1.538(10) .
C20 O2 1.335(9) .
C21 C22 1.512(12) .
C21 C23 1.529(13) .
C21 C24 1.547(12) .
C22 H22A 0.9800 .
C22 H22B 0.9800 .
C22 H22C 0.9800 .
C23 H23A 0.9800 .
C23 H23B 0.9800 .
C23 H23C 0.9800 .
C24 H24A 0.9800 .
C24 H24B 0.9800 .
C24 H24C 0.9800 .
C25 C26 1.523(12) .
C25 C27 1.529(11) .
C25 C28 1.550(11) .
C26 H26A 0.9800 .
C26 H26B 0.9800 .
C26 H26C 0.9800 .
C27 H27A 0.9800 .
C27 H27B 0.9800 .
C27 H27C 0.9800 .
C28 H28A 0.9800 .
C28 H28B 0.9800 .
C28 H28C 0.9800 .
C29 C32 1.521(12) .
C29 C31 1.543(12) .
C29 C30 1.552(11) .
C30 H30A 0.9800 .
C30 H30B 0.9800 .
C30 H30C 0.9800 .
C31 H31A 0.9800 .
C31 H31B 0.9800 .
C31 H31C 0.9800 .
C32 H32A 0.9800 .
C32 H32B 0.9800 .
C32 H32C 0.9800 .
C33 C34 1.524(11) .
C33 C35 1.533(11) .
C33 C36 1.534(11) .
C34 H34A 0.9800 .
C34 H34B 0.9800 .
C34 H34C 0.9800 .
C35 H35A 0.9800 .
C35 H35B 0.9800 .
C35 H35C 0.9800 .
C36 H36A 0.9800 .
C36 H36B 0.9800 .
C36 H36C 0.9800 .
C37 O3 1.428(9) .
C37 C38 1.533(11) .
C37 H37A 0.9900 .
C37 H37B 0.9900 .
C38 H38A 0.9800 .
C38 H38B 0.9800 .
C38 H38C 0.9800 .
C39 C44 1.499(14) .
C39 C40 1.513(14) .
C39 H39A 0.9900 .
C39 H39B 0.9900 .
C40 C41 1.510(15) .
C40 H40A 0.9900 .
C40 H40B 0.9900 .
C41 C42 1.507(16) .
C41 H41A 0.9900 .
C41 H41B 0.9900 .
C42 C43 1.520(16) .
C42 H42A 0.9900 .
C42 H42B 0.9900 .
C43 C44 1.533(15) .
C43 H43A 0.9900 .
C43 H43B 0.9900 .
C44 H44A 0.9900 .
C44 H44B 0.9900 .
C45 C50 1.497(14) .
C45 C46 1.529(14) .
C45 H45A 0.9900 .
C45 H45B 0.9900 .
C46 C47 1.531(13) .
C46 H46A 0.9900 .
C46 H46B 0.9900 .
C47 C48 1.526(14) .
C47 H47A 0.9900 .
C47 H47B 0.9900 .
C48 C49 1.500(13) .
C48 H48A 0.9900 .
C48 H48B 0.9900 .
C49 C50 1.521(13) .
C49 H49A 0.9900 .
C49 H49B 0.9900 .
C50 H50A 0.9900 .
C50 H50B 0.9900 .
N1 In1 2.259(6) .
N2 In1 2.206(6) .
O1 In1 2.080(5) .
O2 In1 2.128(5) .
O3 In1 2.121(5) .
O3 In1 2.185(5) 2_655
In1 O3 2.185(5) 2_655

loop_
_geom_torsion_atom_site_label_1
_geom_torsion_atom_site_label_2
_geom_torsion_atom_site_label_3
_geom_torsion_atom_site_label_4
_geom_torsion
_geom_torsion_site_symmetry_1
_geom_torsion_site_symmetry_4
O1 C1 C2 C3 -176.2(7) . .
C6 C1 C2 C3 3.7(11) . .
O1 C1 C2 C7 4.3(12) . .
C6 C1 C2 C7 -175.7(7) . .
C1 C2 C3 C4 -0.1(12) . .
C7 C2 C3 C4 179.4(7) . .
C2 C3 C4 C5 -3.7(12) . .
C2 C3 C4 C21 177.1(7) . .
C3 C4 C5 C6 4.1(12) . .
C21 C4 C5 C6 -176.7(7) . .
C4 C5 C6 C1 -0.5(12) . .
C4 C5 C6 C25 176.9(7) . .
O1 C1 C6 C5 176.5(7) . .
C2 C1 C6 C5 -3.4(11) . .
O1 C1 C6 C25 -0.9(11) . .
C2 C1 C6 C25 179.1(7) . .
C3 C2 C7 N1 176.0(8) . .
C1 C2 C7 N1 -4.6(13) . .
N1 C8 C9 C10 178.4(6) . .
C13 C8 C9 C10 54.4(9) . .
C8 C9 C10 C11 -55.7(9) . .
C9 C10 C11 C12 58.5(9) . .
C10 C11 C12 C13 -59.5(9) . .
C11 C12 C13 N2 177.7(7) . .
C11 C12 C13 C8 57.0(8) . .
N1 C8 C13 N2 47.4(7) . .
C9 C8 C13 N2 176.0(6) . .
N1 C8 C13 C12 175.7(6) . .
C9 C8 C13 C12 -55.7(8) . .
N2 C14 C15 C20 21.6(12) . .
N2 C14 C15 C16 -164.7(7) . .
C20 C15 C16 C17 -2.3(11) . .
C14 C15 C16 C17 -176.2(7) . .
C15 C16 C17 C18 5.1(11) . .
C15 C16 C17 C29 -176.0(7) . .
C16 C17 C18 C19 -2.1(12) . .
C29 C17 C18 C19 178.9(8) . .
C17 C18 C19 C20 -3.6(12) . .
C17 C18 C19 C33 176.7(7) . .
C16 C15 C20 O2 179.7(7) . .
C14 C15 C20 O2 -6.8(12) . .
C16 C15 C20 C19 -3.8(11) . .
C14 C15 C20 C19 169.7(8) . .
C18 C19 C20 O2 -176.9(7) . .
C33 C19 C20 O2 2.8(12) . .
C18 C19 C20 C15 6.4(12) . .
C33 C19 C20 C15 -173.9(7) . .
C3 C4 C21 C22 -9.4(12) . .
C5 C4 C21 C22 171.4(8) . .
C3 C4 C21 C23 112.5(9) . .
C5 C4 C21 C23 -66.7(10) . .
C3 C4 C21 C24 -128.8(9) . .
C5 C4 C21 C24 52.1(10) . .
C5 C6 C25 C26 -113.5(8) . .
C1 C6 C25 C26 63.9(9) . .
C5 C6 C25 C27 123.8(8) . .
C1 C6 C25 C27 -58.8(9) . .
C5 C6 C25 C28 5.8(11) . .
C1 C6 C25 C28 -176.8(7) . .
C16 C17 C29 C32 112.4(9) . .
C18 C17 C29 C32 -68.7(9) . .
C16 C17 C29 C31 -127.3(8) . .
C18 C17 C29 C31 51.6(10) . .
C16 C17 C29 C30 -8.9(11) . .
C18 C17 C29 C30 170.0(7) . .
C18 C19 C33 C34 -5.6(11) . .
C20 C19 C33 C34 174.7(8) . .
C18 C19 C33 C35 -125.4(8) . .
C20 C19 C33 C35 54.9(10) . .
C18 C19 C33 C36 115.6(8) . .
C20 C19 C33 C36 -64.1(10) . .
C44 C39 C40 C41 -53.2(13) . .
C39 C40 C41 C42 55.4(14) . .
C40 C41 C42 C43 -57.4(14) . .
C41 C42 C43 C44 57.1(13) . .
C40 C39 C44 C43 53.4(14) . .
C42 C43 C44 C39 -55.7(14) . .
C50 C45 C46 C47 -53.9(11) . .
C45 C46 C47 C48 52.5(11) . .
C46 C47 C48 C49 -55.1(11) . .
C47 C48 C49 C50 57.3(11) . .
C46 C45 C50 C49 56.9(11) . .
C48 C49 C50 C45 -58.4(11) . .
C2 C7 N1 C8 178.2(7) . .
C2 C7 N1 In1 -12.0(11) . .
C9 C8 N1 C7 25.6(10) . .
C13 C8 N1 C7 151.4(7) . .
C9 C8 N1 In1 -144.9(6) . .
C13 C8 N1 In1 -19.1(7) . .
C15 C14 N2 C13 -168.0(7) . .
C15 C14 N2 In1 4.3(11) . .
C12 C13 N2 C14 -6.7(11) . .
C8 C13 N2 C14 116.6(8) . .
C12 C13 N2 In1 180.0(5) . .
C8 C13 N2 In1 -56.8(6) . .
C2 C1 O1 In1 15.2(10) . .
C6 C1 O1 In1 -164.8(5) . .
C15 C20 O2 In1 -33.2(10) . .
C19 C20 O2 In1 150.3(6) . .
C38 C37 O3 In1 -82.5(7) . .
C38 C37 O3 In1 87.2(7) . 2_655
C1 O1 In1 O3 138.4(6) . .
C1 O1 In1 O2 -128.8(6) . .
C1 O1 In1 O3 62.7(6) . 2_655
C1 O1 In1 N2 -61.1(8) . .
C1 O1 In1 N1 -22.5(6) . .
C37 O3 In1 O1 62.6(5) . .
In1 O3 In1 O1 -109.0(2) 2_655 .
C37 O3 In1 O2 -27.0(5) . .
In1 O3 In1 O2 161.4(2) 2_655 .
C37 O3 In1 O3 160.1(4) . 2_655
In1 O3 In1 O3 -11.5(3) 2_655 2_655
C37 O3 In1 N2 -108.2(5) . .
In1 O3 In1 N2 80.2(2) 2_655 .
C37 O3 In1 N1 -171.7(5) . .
In1 O3 In1 N1 16.8(6) 2_655 .
C20 O2 In1 O1 -165.1(6) . .
C20 O2 In1 O3 -55.3(6) . .
C20 O2 In1 O3 -29.8(10) . 2_655
C20 O2 In1 N2 41.4(6) . .
C20 O2 In1 N1 110.7(6) . .
C14 N2 In1 O1 -96.6(8) . .
C13 N2 In1 O1 76.3(7) . .
C14 N2 In1 O3 64.9(7) . .
C13 N2 In1 O3 -122.1(5) . .
C14 N2 In1 O2 -27.1(7) . .
C13 N2 In1 O2 145.9(5) . .
C14 N2 In1 O3 137.7(7) . 2_655
C13 N2 In1 O3 -49.3(5) . 2_655
C14 N2 In1 N1 -137.1(7) . .
C13 N2 In1 N1 35.9(5) . .
C7 N1 In1 O1 19.8(6) . .
C8 N1 In1 O1 -169.9(5) . .
C7 N1 In1 O3 -110.1(6) . .
C8 N1 In1 O3 60.2(7) . .
C7 N1 In1 O2 106.9(6) . .
C8 N1 In1 O2 -82.8(5) . .
C7 N1 In1 O3 -83.2(6) . 2_655
C8 N1 In1 O3 87.1(5) . 2_655
C7 N1 In1 N2 -178.2(6) . .
C8 N1 In1 N2 -7.9(5) . .
